data_1510751
loop_
_publ_author_name
'Ku, H.C.'
'Shelton, R.N.'

_publ_section_title
;
 Crystal structure of Lu Ru B2
;
_journal_name_full 'Materials Research Bulletin'
_journal_page_first 1445
_journal_page_last 1452
_journal_paper_doi 10.1016/0025-5408(80)90100-2
_journal_volume 15
_journal_year 1980
_chemical_formula_sum 'B2 Lu Ru'
_chemical_name_systematic 'Lu Ru B2'
_space_group_IT_number 62
_symmetry_space_group_name_Hall '-P 2ac 2n'
_symmetry_space_group_name_H-M 'P n m a'
_cell_angle_alpha 90
_cell_angle_beta 90
_cell_angle_gamma 90
_cell_formula_units_Z 4
_cell_length_a 5.809
_cell_length_b 5.229
_cell_length_c 6.284
_cell_volume 190.878
_citation_journal_id_ASTM MRBUAC
_cod_data_source_file boron_242.cif
_cod_data_source_block B2Lu1Ru1
_cod_original_cell_volume 190.8781
_cod_original_formula_sum 'B2 Lu1 Ru1'
_cod_database_code 1510751

loop_
_symmetry_equiv_pos_as_xyz
x,y,z
-x+1/2,-y,z+1/2
x+1/2,-y+1/2,-z+1/2
-x,y+1/2,-z
-x,-y,-z
x-1/2,y,-z-1/2
-x-1/2,y-1/2,z-1/2
x,-y-1/2,z

loop_
_atom_site_label
_atom_site_type_symbol
_atom_site_fract_x
_atom_site_fract_y
_atom_site_fract_z
_atom_site_occupancy
_atom_site_U_iso_or_equiv
Lu1 Lu+3 0.0105 0.25 0.1648 1 0.0
Ru1 Ru+3 0.1816 0.25 0.6824 1 0.0
B1 B-3 0.358 0.084 0.964 1 0.0
